data_1522120
loop_
_publ_author_name
'Venturini, G.'
'Verniere, A.'

_publ_section_title
;
 Crystallographic data and magnetic properties of new Th Si2 and Gd Si2
 derivative compounds in the Gd - Ga - Ge system
;
_journal_name_full 'Journal of Alloys Compd.'
_journal_page_first 7
_journal_page_last 13
_journal_volume 305
_journal_year 2000
_chemical_formula_sum 'Ga12.3 Gd24 Ge30.7'
_chemical_name_systematic 'Gd24 (Ga12.3 Ge30.7)'
_space_group_IT_number 12
_symmetry_space_group_name_Hall '-C 2y'
_symmetry_space_group_name_H-M 'C 1 2/m 1'
_cell_angle_alpha 90
_cell_angle_beta 150.4
_cell_angle_gamma 90
_cell_formula_units_Z 4
_cell_length_a 49.54
_cell_length_b 8.2
_cell_length_c 28.46999
_cell_volume 5712.589
_citation_journal_id_ASTM JALCEU
_cod_data_source_file Venturini_JALCEU_2000_1352.cif
_cod_data_source_block Ga12.3Gd24Ge30.7
_cod_original_cell_volume 5712.59
_cod_database_code 1522120

loop_
_symmetry_equiv_pos_as_xyz
x,y,z
-x,y,-z
-x,-y,-z
x,-y,z
x+1/2,y+1/2,z
-x+1/2,y+1/2,-z
-x+1/2,-y+1/2,-z
x+1/2,-y+1/2,z

loop_
_atom_site_label
_atom_site_type_symbol
_atom_site_fract_x
_atom_site_fract_y
_atom_site_fract_z
_atom_site_occupancy
_atom_site_U_iso_or_equiv
Gd8 Gd 0.7079 0 0.8742 1 0.0
Ga30 Ga 0.1212 0.25 0.9508 0.286 0.0
Ga26 Ga 0.4546 0.25 0.9508 0.286 0.0
Ga18 Ga 0.0819 0 0.7055 0.286 0.0
Gd15 Gd 0.9996 0.25 0.3742 1 0.0
Ge17 Ge 0.1836 0 0.7422 0.714 0.0
Ge6 Ge 0.5796 0 0.4508 0.714 0.0
Ga10 Ga 0.7538 0 0.5492 0.286 0.0
Ge26 Ge 0.4546 0.25 0.9508 0.714 0.0
Ga3 Ga 0.1629 0 0.4508 0.286 0.0
Ge16 Ge 0.7569 0 0.722 0.714 0.0
Gd5 Gd 0.2953 0 0.8782 1 0.0
Ga25 Ga 0.0347 0.198 0.7778 0.286 0.0
Gd6 Gd 0.7913 0 0.8742 1 0.0
Gd13 Gd 0.1663 0.25 0.3742 1 0.0
Ga6 Ga 0.5796 0 0.4508 0.286 0.0
Ge21 Ge 0.3681 0.302 0.7778 0.714 0.0
Ga27 Ga 0.3712 0.25 0.9508 0.286 0.0
Ge24 Ge 0.1264 0.25 0.7944 0.714 0.0
Ga12 Ga 0.6704 0 0.5492 0.286 0.0
Ga14 Ga 0.5971 0 0.5692 0.286 0.0
Ga5 Ga 0.0796 0 0.4508 0.286 0.0
Gd14 Gd 0.0839 0.25 0.3742 1 0.0
Ga11 Ga 0.1704 0 0.5492 0.286 0.0
Ga23 Ga 0.1914 0.302 0.7578 0.286 0.0
Ge25 Ge 0.0347 0.198 0.7778 0.714 0.0
Ge20 Ge 0.0476 0.302 0.2202 0.714 0.0
Gd2 Gd 0.5421 0 0.1258 1 0.0
Ge8 Ge 0.507 0 0.468 0.714 0.0
Ge2 Ge 0.4941 0 0.2798 0.714 0.0
Ge30 Ge 0.1212 0.25 0.9508 0.714 0.0
Ga15 Ga 0.3403 0 0.722 0.286 0.0
Ge29 Ge 0.2126 0.25 0.9708 0.714 0.0
Gd12 Gd 0.5413 0 0.8742 1 0.0
Ga21 Ga 0.3681 0.302 0.7778 0.286 0.0
Gd3 Gd 0.3746 0 0.8742 1 0.0
Ge4 Ge 0.6629 0 0.4508 0.714 0.0
Ge3 Ge 0.1629 0 0.4508 0.714 0.0
Ga22 Ga 0.2847 0.198 0.7778 0.286 0.0
Ge10 Ge 0.7538 0 0.5492 0.714 0.0
Ge13 Ge 0.0971 0 0.5692 0.714 0.0
Ge5 Ge 0.0796 0 0.4508 0.714 0.0
Ga29 Ga 0.2126 0.25 0.9708 0.286 0.0
Ga19 Ga 0.5819 0 0.7055 0.286 0.0
Gd1 Gd 0.0421 0 0.1258 1 0.0
Ga4 Ga 0.6629 0 0.4508 0.286 0.0
Ge7 Ge 0.007 0 0.468 0.714 0.0
Ge31 Ge 0.0379 0.25 0.9508 0.714 0.0
Ga16 Ga 0.7569 0 0.722 0.286 0.0
Ge11 Ge 0.1704 0 0.5492 0.714 0.0
Ge22 Ge 0.2847 0.198 0.7778 0.714 0.0
Ge18 Ge 0.0819 0 0.7055 0.714 0.0
Ga31 Ga 0.0379 0.25 0.9508 0.286 0.0
Ge9 Ge 0.2538 0 0.5492 0.714 0.0
Ge23 Ge 0.1914 0.302 0.7578 0.714 0.0
Ge15 Ge 0.3403 0 0.722 0.714 0.0
Gd4 Gd 0.8746 0 0.8742 1 0.0
Gd18 Gd 0.0817 0.25 0.6258 1 0.0
Gd9 Gd 0.1246 0 0.8742 1 0.0
Ga8 Ga 0.507 0 0.468 0.286 0.0
Ga1 Ga 0.0774 0 0.2798 0.286 0.0
Ga13 Ga 0.0971 0 0.5692 0.286 0.0
Ga24 Ga 0.1264 0.25 0.7944 0.286 0.0
Gd16 Gd 0.2504 0.25 0.6258 1 0.0
Gd11 Gd 0.0413 0 0.8742 1 0.0
Ge27 Ge 0.3712 0.25 0.9508 0.714 0.0
Ga2 Ga 0.4941 0 0.2798 0.286 0.0
Gd10 Gd 0.6246 0 0.8742 1 0.0
Ga7 Ga 0.007 0 0.468 0.286 0.0
Ga9 Ga 0.2538 0 0.5492 0.286 0.0
Ge12 Ge 0.6704 0 0.5492 0.714 0.0
Ga17 Ga 0.1836 0 0.7422 0.286 0.0
Ge28 Ge 0.2779 0.25 0.9308 0.714 0.0
Ge19 Ge 0.5819 0 0.7055 0.714 0.0
Gd7 Gd 0.2039 0 0.8722 1 0.0
Ge1 Ge 0.0774 0 0.2798 0.714 0.0
Gd17 Gd 0.1691 0.25 0.6258 1 0.0
Ga20 Ga 0.0476 0.302 0.2202 0.286 0.0
Ga28 Ga 0.2779 0.25 0.9308 0.286 0.0
Ge14 Ge 0.5971 0 0.5692 0.714 0.0
